data_4038305
loop_
_publ_author_name
'Del Corte, Xabier'
'L\'opez-Franc\'es, Adri\'an'
'Maestro, Aitor'
'Martinez de Marigorta, Edorta'
'Palacios, Francisco'
'Vicario, Javier'

_publ_section_title
;
 Br\"onsted Acid Catalyzed Multicomponent Synthesis of Phosphorus and
 Fluorine-Derived \g-Lactam Derivatives.
;
_journal_name_full 'The Journal of organic chemistry'
_journal_paper_doi 10.1021/acs.joc.0c00280
_journal_year 2020
_chemical_absolute_configuration unk
_chemical_formula_moiety 'C26 H24 N2 O'
_chemical_formula_sum 'C26 H24 N2 O'
_chemical_formula_weight 380.47
_space_group_IT_number 4
_space_group_name_Hall 'P 2yb'
_space_group_name_H-M_alt 'P 1 21 1'
_symmetry_cell_setting monoclinic
_symmetry_Int_Tables_number 4
_symmetry_space_group_name_Hall 'P 2yb'
_symmetry_space_group_name_H-M 'P 1 21 1'
_atom_sites_solution_hydrogens geom
_atom_sites_solution_primary direct
_audit_creation_date 2019-12-02T16:57:55-00:00
_audit_creation_method 'WinGX routine CIF_UPDATE'
_cell_angle_alpha 90
_cell_angle_beta 115.110(12)
_cell_angle_gamma 90
_cell_formula_units_Z 2
_cell_length_a 12.2516(13)
_cell_length_b 7.1055(5)
_cell_length_c 13.0019(12)
_cell_measurement_reflns_used 3222
_cell_measurement_temperature 150.01(10)
_cell_measurement_theta_max 74.067
_cell_measurement_theta_min 3.732
_cell_volume 1024.90(19)
_computing_cell_refinement 'CrysAlisPro 1.171.39.46 (Rigaku OD, 2018)'
_computing_data_collection 'CrysAlisPro 1.171.39.46 (Rigaku OD, 2018)'
_computing_data_reduction 'CrysAlisPro 1.171.39.46 (Rigaku OD, 2018)'
_computing_molecular_graphics 'Olex2 (Dolomanov et al., 2009)'
_computing_publication_material 'Olex2 (Dolomanov et al., 2009)'
_computing_structure_refinement 'ShelXL (Sheldrick, 2015)'
_computing_structure_solution 'ShelXS (Sheldrick, 2008)'
_diffrn_ambient_temperature 150.01(10)
_diffrn_detector 'CCD plate'
_diffrn_detector_area_resol_mean 5.2012
_diffrn_detector_type Atlas
_diffrn_measured_fraction_theta_full 1
_diffrn_measured_fraction_theta_max 0.999
_diffrn_measurement_details
;
List of Runs (angles in degrees, time in seconds):

  # Type    Start    End  Width  t~exp~   \w     \q     \k     \f   Frames
--------------------------------------------------------------------------
  1  \w     -3.00  22.00   1.00    4.00    --   36.00  96.00 122.98   25
  2  \w     -4.00  21.00   1.00    4.00    --   36.00  97.00 -26.02   25
  3  \w    -95.00 -14.00   1.00    4.00    --  -41.88 -57.00  30.00   81
  4  \w    -53.00 -17.00   1.00    4.00    --  -41.88 -38.00  60.00   36
  5  \w    -74.00  31.00   1.00    4.00    --  -41.88  77.00-180.00  105
  6  \w   -117.00  -2.00   1.00    4.00    --  -41.88 -19.00 150.00  115
  7  \w      9.00  40.00   1.00    4.00    --   41.88  77.00-150.00   31
  8  \w     80.00 108.00   1.00    4.00    --   41.88  77.00-150.00   28
  9  \w      3.00  98.00   1.00    4.00    --   41.88-125.00  30.00   95
 10  \w     14.00  40.00   1.00    4.00    --   48.00  83.00-106.02   26
 11  \w     14.00  39.00   1.00    4.00    --   48.00  81.00-161.33   25
 12  \w     19.00  44.00   1.00    4.00    --   52.00  80.00 -21.35   25
 13  \w     19.00  44.00   1.00    4.00    --   52.00  80.00  83.18   25
 14  \w     19.00  44.00   1.00    4.00    --   52.00  80.00  10.44   25
 15  \w     19.00  44.00   1.00    4.00    --   52.00  80.00 148.42   25
 16  \w     24.00  61.00   1.00    4.00    --   56.00  77.00-113.15   37
 17  \w     33.00  58.00   1.00    4.00    --   64.00  75.00 103.01   25
 18  \w     85.00 119.00   1.00    4.00    --   64.00  75.00 103.01   34
 19  \w     35.00  61.00   1.00    4.00    --   68.00  77.00   0.11   26
 20  \w     36.00  64.00   1.00    4.00    --   68.00  73.00 133.45   28
 21  \w     40.00  68.00   1.00    4.00    --   68.00  69.00-154.15   28
 22  \w     35.00  61.00   1.00    4.00    --   68.00  77.00 168.59   26
 23  \w     37.00  64.00   1.00    4.00    --   68.00  76.00 -90.97   27
 24  \w     36.00  61.00   1.00    4.00    --   68.00  77.00 -67.67   25
 25  \w     35.00  62.00   1.00    4.00    --   68.00  77.00  67.55   27
 26  \w     91.00 139.00   1.00    4.00    --   68.00  69.00-154.15   48
 27  \w    105.00 147.00   1.00    4.00    --   72.00  75.00-127.88   42
 28  \w     41.00  66.00   1.00    4.00    --   72.00  75.00-127.88   25
 29  \w     41.00  66.00   1.00    4.00    --   72.00  76.00 -47.08   25
 30  \w     40.00  66.00   1.00    4.00    --   72.00  75.00  28.57   26
 31  \w     43.00  73.00   1.00    4.00    --   72.00  69.00 175.01   30
 32  \w     49.00 102.00   1.00   16.00    --   80.00  71.00 -46.03   53
 33  \w     53.00  81.00   1.00   16.00    --   84.00  76.00  49.56   28
 34  \w    100.00 158.00   1.00   16.00    --   84.00  74.00  32.03   58
 35  \w     53.00  78.00   1.00   16.00    --   84.00  74.00  32.03   25
 36  \w     58.00  83.00   1.00   16.00    --   88.00  69.00-127.35   25
 37  \w     63.00  88.00   1.00   16.00    --   88.00  61.00  -3.41   25
 38  \w     57.00  89.00   1.00   16.00    --   88.00  70.00  81.90   32
 39  \w     60.00  93.00   1.00   16.00    --   92.00  76.00-110.75   33
 40  \w     74.00 107.00   1.00   16.00    --  104.00  66.00 109.97   33
 41  \w     29.00 109.00   1.00   16.00    --  109.18 -94.00 120.00   80
 42  \w     39.00 121.00   1.00   16.00    --  109.18 -61.00 -30.00   82
 43  \w     84.00 156.00   1.00   16.00    --  109.18  77.00 150.00   72
 44  \w     80.00 113.00   1.00   16.00    --  109.18  61.00 150.00   33
 45  \w    119.00 157.00   1.00   16.00    --  109.18  61.00  90.00   38
 46  \w     41.00  70.00   1.00   16.00    --  109.18 -45.00 120.00   29
 47  \w     77.00 150.00   1.00   16.00    --  109.18  77.00 -90.00   73
 48  \w     36.00  77.00   1.00   16.00    --  109.18 -45.00 -90.00   41
 49  \w     78.00 158.00   1.00   16.00    --  109.18  77.00-150.00   80
 50  \w     40.00  74.00   1.00   16.00    --  109.18 -45.00  90.00   34
 51  \w     77.00 145.00   1.00   16.00    --  109.18  77.00  30.00   68
 52  \w     41.00  85.00   1.00   16.00    --  109.18-118.00-122.00   44
 53  \w     80.00 107.00   1.00   16.00    --  109.18  61.00   0.00   27
 54  \w     85.00 112.00   1.00   16.00    --  109.18  61.00  90.00   27
 55  \w     72.00 108.00   1.00   16.00    --  109.18 -94.00  30.00   36
 56  \w     77.00 147.00   1.00   16.00    --  109.18  77.00 -60.00   70
 57  \w     77.00 158.00   1.00   16.00    --  109.18  77.00-180.00   81
 58  \w     41.00 124.00   1.00   16.00    --  109.18-133.00 -61.00   83
 59  \w     82.00 109.00   1.00   16.00    --  109.18  61.00-180.00   27
 60  \w     78.00 156.00   1.00   16.00    --  109.18  77.00   0.00   78
 61  \w     83.00 150.00   1.00   16.00    --  109.18  77.00-120.00   67
 62  \w    111.00 148.00   1.00   16.00    --  109.18  77.00  60.00   37
 63  \w     77.00 103.00   1.00   16.00    --  109.18  77.00  60.00   26
 64  \w     77.00 158.00   1.00   16.00    --  109.18  77.00 120.00   81
 65  \w    109.00 156.00   1.00   16.00    --  109.18  77.00 -30.00   47
 66  \w     77.00 103.00   1.00   16.00    --  109.18  77.00 -30.00   26
 67  \w     27.00 106.00   1.00   16.00    --  109.18 -94.00 -60.00   79
;
_diffrn_measurement_device 'four-circle\k-geometry diffractometer'
_diffrn_measurement_device_type 'Agilent SuperNova'
_diffrn_measurement_method '\w scans'
_diffrn_orient_matrix_type 'CrysAlisPro convention (1999,Acta A55,543-557)'
_diffrn_orient_matrix_UB_11 -0.0671699
_diffrn_orient_matrix_UB_12 -0.0449129
_diffrn_orient_matrix_UB_13 0.0739338
_diffrn_orient_matrix_UB_21 0.0016547
_diffrn_orient_matrix_UB_22 0.2103362
_diffrn_orient_matrix_UB_23 0.0294371
_diffrn_orient_matrix_UB_31 -0.12151
_diffrn_orient_matrix_UB_32 0.0273678
_diffrn_orient_matrix_UB_33 -0.1038686
_diffrn_radiation_monochromator 'Multilayer optics'
_diffrn_radiation_probe x-ray
_diffrn_radiation_type CuK\a
_diffrn_radiation_wavelength 1.54184
_diffrn_reflns_av_R_equivalents 0.102
_diffrn_reflns_av_unetI/netI 0.1625
_diffrn_reflns_Laue_measured_fraction_full 1
_diffrn_reflns_Laue_measured_fraction_max 0.999
_diffrn_reflns_limit_h_max 14
_diffrn_reflns_limit_h_min -14
_diffrn_reflns_limit_k_max 8
_diffrn_reflns_limit_k_min -8
_diffrn_reflns_limit_l_max 15
_diffrn_reflns_limit_l_min -15
_diffrn_reflns_number 17410
_diffrn_reflns_point_group_measured_fraction_full 0.998
_diffrn_reflns_point_group_measured_fraction_max 0.996
_diffrn_reflns_theta_full 67.684
_diffrn_reflns_theta_max 69
_diffrn_reflns_theta_min 3.755
_diffrn_source 'micro-focus sealed X-ray tube'
_diffrn_source_current 0.8
_diffrn_source_power 0.04
_diffrn_source_type 'SuperNova (Cu) X-ray Source'
_diffrn_source_voltage 50
_exptl_absorpt_coefficient_mu 0.590
_exptl_absorpt_correction_T_max 0.961
_exptl_absorpt_correction_T_min 0.907
_exptl_absorpt_correction_type analytical
_exptl_absorpt_process_details
;
       CrysAlisPro 1.171.39.46 (Rigaku Oxford Diffraction, 2018)
Analytical numeric absorption correction using a multifaceted crystal
			model based on expressions derived by R.C. Clark & J.S. Reid.
(Clark, R. C. & Reid, J. S. (1995). Acta Cryst. A51, 887-897)
Empirical absorption correction using spherical harmonics,
 implemented in SCALE3 ABSPACK scaling algorithm.
;
_exptl_crystal_colour yellow
_exptl_crystal_density_diffrn 1.233
_exptl_crystal_description prism
_exptl_crystal_F_000 404
_exptl_crystal_size_max 0.243
_exptl_crystal_size_mid 0.100
_exptl_crystal_size_min 0.076
_refine_diff_density_max 0.156
_refine_diff_density_min -0.192
_refine_diff_density_rms 0.037
_refine_ls_abs_structure_details
;
 Flack x determined using 979 quotients [(I+)-(I-)]/[(I+)+(I-)]
 (Parsons, Flack and Wagner, Acta Cryst. B69 (2013) 249-259).
;
_refine_ls_abs_structure_Flack 0.1(6)
_refine_ls_extinction_method none
_refine_ls_goodness_of_fit_ref 1.032
_refine_ls_hydrogen_treatment constr
_refine_ls_matrix_type full
_refine_ls_number_parameters 264
_refine_ls_number_reflns 3794
_refine_ls_number_restraints 1
_refine_ls_restrained_S_all 1.031
_refine_ls_R_factor_all 0.0793
_refine_ls_R_factor_gt 0.0537
_refine_ls_shift/su_max 0
_refine_ls_shift/su_mean 0
_refine_ls_structure_factor_coef Fsqd
_refine_ls_weighting_details 'w=1/[\s^2^(Fo^2^)+(0.0484P)^2^] where P=(Fo^2^+2Fc^2^)/3'
_refine_ls_weighting_scheme calc
_refine_ls_wR_factor_gt 0.1165
_refine_ls_wR_factor_ref 0.1279
_reflns_Friedel_coverage 0.834
_reflns_Friedel_fraction_full 0.995
_reflns_Friedel_fraction_max 0.992
_reflns_number_gt 2855
_reflns_number_total 3794
_reflns_threshold_expression 'I > 2\s(I)'
_cod_data_source_file jo0c00280_si_005.cif
_cod_data_source_block a20190401_xd373b4
_cod_original_cell_volume 1024.89(16)
_cod_database_code 4038305

loop_
_symmetry_equiv_pos_as_xyz
'x, y, z'
'-x, y+1/2, -z'

loop_
_atom_site_label
_atom_site_type_symbol
_atom_site_fract_x
_atom_site_fract_y
_atom_site_fract_z
_atom_site_U_iso_or_equiv
_atom_site_adp_type
_atom_site_occupancy
_atom_site_site_symmetry_order
_atom_site_calc_flag
_atom_site_refinement_flags_posn
_atom_site_refinement_flags_adp
_atom_site_refinement_flags_occupancy
_atom_site_disorder_assembly
_atom_site_disorder_group
O1 O -0.5833(2) -0.0739(6) -0.9220(2) 0.0408(7) Uani 1 1 d . . . . .
N1 N -0.3901(3) -0.0793(6) -0.7866(3) 0.0330(7) Uani 1 1 d . . . . .
H1 H -0.315433 -0.093181 -0.778434 0.04 Uiso 1 1 calc R . . . .
N2 N -0.3059(3) -0.0882(7) -0.9388(3) 0.0376(8) Uani 1 1 d . . . . .
C1 C -0.4754(3) -0.0803(7) -0.8946(3) 0.0309(8) Uani 1 1 d . . . . .
C2 C -0.4209(3) -0.0887(7) -0.9806(3) 0.0316(9) Uani 1 1 d . . . . .
C3 C -0.4991(3) -0.0948(7) -1.1020(3) 0.0320(9) Uani 1 1 d . . . . .
H3 H -0.459938 -0.122322 -1.149537 0.038 Uiso 1 1 calc R . . . .
C4 C -0.6184(4) -0.0669(7) -1.1559(3) 0.0323(9) Uani 1 1 d . . . . .
H4 H -0.662904 -0.040175 -1.113021 0.039 Uiso 1 1 calc R . . . .
C5 C -0.6803(3) -0.0770(7) -1.2780(3) 0.0321(8) Uani 1 1 d . . . . .
H5 H -0.635237 -0.117024 -1.318137 0.038 Uiso 1 1 calc R . . . .
C6 C -0.7963(4) -0.0343(6) -1.3389(3) 0.0325(10) Uani 1 1 d . . . . .
H6 H -0.84159 0.002168 -1.298301 0.039 Uiso 1 1 calc R . . . .
C7 C -0.8597(4) -0.0389(6) -1.4633(3) 0.0307(9) Uani 1 1 d . . . . .
C8 C -0.9769(4) 0.0302(6) -1.5164(4) 0.0377(10) Uani 1 1 d . . . . .
H8 H -1.014755 0.079783 -1.471847 0.045 Uiso 1 1 calc R . . . .
C9 C -1.0393(4) 0.0270(7) -1.6345(4) 0.0426(11) Uani 1 1 d . . . . .
H9 H -1.119044 0.075285 -1.669819 0.051 Uiso 1 1 calc R . . . .
C10 C -0.9861(4) -0.0454(7) -1.7001(4) 0.0437(12) Uani 1 1 d . . . . .
H10 H -1.029022 -0.048641 -1.78045 0.052 Uiso 1 1 calc R . . . .
C11 C -0.8689(4) -0.1139(7) -1.6477(4) 0.0447(12) Uani 1 1 d . . . . .
H11 H -0.831387 -0.162892 -1.692681 0.054 Uiso 1 1 calc R . . . .
C12 C -0.8068(4) -0.1112(7) -1.5314(4) 0.0366(10) Uani 1 1 d . . . . .
H12 H -0.726901 -0.159153 -1.496823 0.044 Uiso 1 1 calc R . . . .
C13 C -0.4042(4) -0.0591(6) -0.6852(3) 0.0306(9) Uani 1 1 d . . . . .
C14 C -0.3058(4) -0.1037(6) -0.5841(3) 0.0342(10) Uani 1 1 d . . . . .
H14 H -0.234327 -0.152231 -0.585821 0.041 Uiso 1 1 calc R . . . .
C15 C -0.3118(4) -0.0773(8) -0.4809(3) 0.0369(9) Uani 1 1 d . . . . .
H15 H -0.243868 -0.10812 -0.412559 0.044 Uiso 1 1 calc R . . . .
C16 C -0.4143(4) -0.0073(6) -0.4751(4) 0.0360(10) Uani 1 1 d . . . . .
C17 C -0.5127(4) 0.0327(6) -0.5767(4) 0.0381(11) Uani 1 1 d . . . . .
H17 H -0.584865 0.077365 -0.574637 0.046 Uiso 1 1 calc R . . . .
C18 C -0.5090(4) 0.0093(6) -0.6812(4) 0.0366(10) Uani 1 1 d . . . . .
H18 H -0.577263 0.03968 -0.749376 0.044 Uiso 1 1 calc R . . . .
C19 C -0.4191(5) 0.0244(7) -0.3625(4) 0.0468(12) Uani 1 1 d . . . . .
H19A H -0.408544 -0.095912 -0.322588 0.07 Uiso 1 1 calc GR . . . .
H19B H -0.497338 0.078785 -0.375276 0.07 Uiso 1 1 calc GR . . . .
H19C H -0.354583 0.111041 -0.316458 0.07 Uiso 1 1 calc GR . . . .
C20 C -0.2424(3) -0.0823(8) -1.0086(3) 0.0354(9) Uani 1 1 d . . . . .
C21 C -0.2021(5) 0.0886(7) -1.0293(4) 0.0424(12) Uani 1 1 d . . . . .
H21 H -0.223996 0.201645 -1.003864 0.051 Uiso 1 1 calc R . . . .
C22 C -0.1301(5) 0.0959(7) -1.0869(4) 0.0414(12) Uani 1 1 d . . . . .
H22 H -0.103004 0.214916 -1.10007 0.05 Uiso 1 1 calc R . . . .
C23 C -0.0962(4) -0.0641(8) -1.1259(3) 0.0380(10) Uani 1 1 d . . . . .
C24 C -0.1404(5) -0.2356(7) -1.1074(5) 0.0433(12) Uani 1 1 d . . . . .
H24 H -0.120174 -0.347974 -1.134872 0.052 Uiso 1 1 calc R . . . .
C25 C -0.2132(5) -0.2462(8) -1.0500(5) 0.0441(12) Uani 1 1 d . . . . .
H25 H -0.24288 -0.364418 -1.039063 0.053 Uiso 1 1 calc R . . . .
C26 C -0.0134(4) -0.0565(9) -1.1850(4) 0.0485(12) Uani 1 1 d . . . . .
H26A H -0.050843 0.019066 -1.254278 0.073 Uiso 1 1 calc GR . . . .
H26B H 0.000976 -0.184381 -1.204691 0.073 Uiso 1 1 calc GR . . . .
H26C H 0.06352 0.000725 -1.134197 0.073 Uiso 1 1 calc GR . . . .

loop_
_atom_site_aniso_label
_atom_site_aniso_U_11
_atom_site_aniso_U_22
_atom_site_aniso_U_33
_atom_site_aniso_U_23
_atom_site_aniso_U_13
_atom_site_aniso_U_12
O1 0.0273(16) 0.061(2) 0.0339(14) -0.0015(18) 0.0125(12) 0.0012(19)
N1 0.0281(18) 0.0425(19) 0.0289(17) 0.0005(19) 0.0127(15) 0.004(2)
N2 0.0279(19) 0.056(2) 0.0262(16) -0.001(2) 0.0094(14) 0.001(2)
C1 0.031(2) 0.031(2) 0.030(2) 0.001(2) 0.0126(18) 0.000(2)
C2 0.030(2) 0.033(2) 0.030(2) -0.001(2) 0.0116(18) 0.000(2)
C3 0.030(2) 0.038(2) 0.0285(19) -0.002(2) 0.0134(18) 0.001(2)
C4 0.033(2) 0.034(2) 0.0301(19) -0.002(2) 0.0132(18) -0.002(2)
C5 0.029(2) 0.037(2) 0.0307(19) -0.001(2) 0.0135(18) 0.000(2)
C6 0.028(2) 0.039(3) 0.029(2) 0.0007(17) 0.0107(19) 0.0011(18)
C7 0.025(2) 0.033(2) 0.030(2) -0.0011(17) 0.0083(18) -0.0027(17)
C8 0.027(3) 0.039(2) 0.042(3) 0.000(2) 0.011(2) 0.001(2)
C9 0.035(3) 0.040(2) 0.041(3) 0.004(2) 0.005(2) 0.000(2)
C10 0.044(3) 0.045(3) 0.029(2) 0.0027(19) 0.004(2) 0.000(2)
C11 0.044(3) 0.050(3) 0.038(2) -0.006(2) 0.015(2) -0.002(2)
C12 0.028(2) 0.043(3) 0.034(2) 0.000(2) 0.0083(19) 0.004(2)
C13 0.035(2) 0.030(2) 0.0282(19) -0.0003(18) 0.0147(18) 0.000(2)
C14 0.036(2) 0.035(2) 0.033(2) -0.001(2) 0.0161(19) 0.001(2)
C15 0.040(2) 0.039(2) 0.031(2) -0.002(2) 0.0138(19) -0.003(2)
C16 0.047(3) 0.033(2) 0.032(2) -0.0008(17) 0.021(2) -0.0052(19)
C17 0.044(3) 0.035(2) 0.043(3) 0.001(2) 0.026(2) 0.002(2)
C18 0.036(3) 0.037(2) 0.036(2) 0.006(2) 0.015(2) 0.005(2)
C19 0.067(4) 0.045(3) 0.038(3) -0.001(2) 0.031(3) -0.002(3)
C20 0.026(2) 0.051(3) 0.0256(19) 0.002(2) 0.0074(17) 0.003(2)
C21 0.041(3) 0.051(3) 0.035(3) 0.000(2) 0.016(2) 0.007(2)
C22 0.040(3) 0.047(3) 0.038(3) 0.007(2) 0.016(2) 0.002(2)
C23 0.030(2) 0.050(3) 0.033(2) 0.003(2) 0.0134(19) 0.000(3)
C24 0.043(3) 0.045(3) 0.046(3) -0.006(2) 0.023(3) -0.001(2)
C25 0.039(3) 0.050(3) 0.044(3) -0.006(2) 0.019(3) -0.009(2)
C26 0.046(3) 0.060(3) 0.047(3) 0.001(3) 0.027(2) 0.001(3)

loop_
_atom_type_symbol
_atom_type_description
_atom_type_scat_dispersion_real
_atom_type_scat_dispersion_imag
_atom_type_scat_source
C C 0.0181 0.0091 'International Tables Vol C Tables 4.2.6.8 and 6.1.1.4'
H H 0 0 'International Tables Vol C Tables 4.2.6.8 and 6.1.1.4'
N N 0.0311 0.018 'International Tables Vol C Tables 4.2.6.8 and 6.1.1.4'
O O 0.0492 0.0322 'International Tables Vol C Tables 4.2.6.8 and 6.1.1.4'

loop_
_exptl_crystal_face_index_h
_exptl_crystal_face_index_k
_exptl_crystal_face_index_l
_exptl_crystal_face_perp_dist
-5 0 -4 0.0793
5 1 4 0.039
-5 1 -3 0.071
3 0 -4 0.0394
6 -1 2 0.0235
-6 0 8 0.0329
2 1 2 0.0456
-1 5 0 0.1209
-2 -1 -2 0.085
1 -5 0 0.109

loop_
_geom_angle_atom_site_label_1
_geom_angle_atom_site_label_2
_geom_angle_atom_site_label_3
_geom_angle
_geom_angle_site_symmetry_1
_geom_angle_site_symmetry_3
_geom_angle_publ_flag
C1 N1 H1 115.6 . . ?
C1 N1 C13 128.8(3) . . ?
C13 N1 H1 115.6 . . ?
C2 N2 C20 122.1(3) . . ?
O1 C1 N1 124.9(3) . . ?
O1 C1 C2 123.1(3) . . ?
N1 C1 C2 112.1(3) . . ?
N2 C2 C1 115.8(3) . . ?
N2 C2 C3 124.0(3) . . ?
C3 C2 C1 120.2(3) . . ?
C2 C3 H3 115.4 . . ?
C4 C3 C2 129.1(3) . . ?
C4 C3 H3 115.4 . . ?
C3 C4 H4 119.5 . . ?
C3 C4 C5 121.1(3) . . ?
C5 C4 H4 119.5 . . ?
C4 C5 H5 117.6 . . ?
C6 C5 C4 124.9(3) . . ?
C6 C5 H5 117.6 . . ?
C5 C6 H6 117.2 . . ?
C5 C6 C7 125.5(4) . . ?
C7 C6 H6 117.2 . . ?
C8 C7 C6 119.4(4) . . ?
C8 C7 C12 118.3(4) . . ?
C12 C7 C6 122.3(4) . . ?
C7 C8 H8 119.7 . . ?
C7 C8 C9 120.5(4) . . ?
C9 C8 H8 119.7 . . ?
C8 C9 H9 119.8 . . ?
C10 C9 C8 120.4(4) . . ?
C10 C9 H9 119.8 . . ?
C9 C10 H10 120.3 . . ?
C9 C10 C11 119.4(4) . . ?
C11 C10 H10 120.3 . . ?
C10 C11 H11 119.7 . . ?
C12 C11 C10 120.6(4) . . ?
C12 C11 H11 119.7 . . ?
C7 C12 H12 119.6 . . ?
C11 C12 C7 120.8(4) . . ?
C11 C12 H12 119.6 . . ?
C14 C13 N1 117.3(3) . . ?
C14 C13 C18 119.2(4) . . ?
C18 C13 N1 123.5(4) . . ?
C13 C14 H14 119.9 . . ?
C15 C14 C13 120.1(4) . . ?
C15 C14 H14 119.9 . . ?
C14 C15 H15 119.2 . . ?
C16 C15 C14 121.6(4) . . ?
C16 C15 H15 119.2 . . ?
C15 C16 C17 117.6(4) . . ?
C15 C16 C19 121.2(4) . . ?
C17 C16 C19 121.1(4) . . ?
C16 C17 H17 119 . . ?
C18 C17 C16 122.0(4) . . ?
C18 C17 H17 119 . . ?
C13 C18 H18 120.3 . . ?
C17 C18 C13 119.4(4) . . ?
C17 C18 H18 120.3 . . ?
C16 C19 H19A 109.5 . . ?
C16 C19 H19B 109.5 . . ?
C16 C19 H19C 109.5 . . ?
H19A C19 H19B 109.5 . . ?
H19A C19 H19C 109.5 . . ?
H19B C19 H19C 109.5 . . ?
C21 C20 N2 119.2(5) . . ?
C21 C20 C25 119.2(3) . . ?
C25 C20 N2 121.4(5) . . ?
C20 C21 H21 119.9 . . ?
C22 C21 C20 120.3(5) . . ?
C22 C21 H21 119.9 . . ?
C21 C22 H22 119 . . ?
C21 C22 C23 122.0(5) . . ?
C23 C22 H22 119 . . ?
C22 C23 C24 117.2(4) . . ?
C22 C23 C26 122.0(5) . . ?
C24 C23 C26 120.8(5) . . ?
C23 C24 H24 119.1 . . ?
C25 C24 C23 121.7(5) . . ?
C25 C24 H24 119.1 . . ?
C20 C25 H25 120.2 . . ?
C24 C25 C20 119.5(5) . . ?
C24 C25 H25 120.2 . . ?
C23 C26 H26A 109.5 . . ?
C23 C26 H26B 109.5 . . ?
C23 C26 H26C 109.5 . . ?
H26A C26 H26B 109.5 . . ?
H26A C26 H26C 109.5 . . ?
H26B C26 H26C 109.5 . . ?

loop_
_geom_bond_atom_site_label_1
_geom_bond_atom_site_label_2
_geom_bond_distance
_geom_bond_site_symmetry_2
_geom_bond_publ_flag
O1 C1 1.215(5) . ?
N1 H1 0.88 . ?
N1 C1 1.348(5) . ?
N1 C13 1.409(5) . ?
N2 C2 1.277(5) . ?
N2 C20 1.425(5) . ?
C1 C2 1.527(5) . ?
C2 C3 1.459(5) . ?
C3 H3 0.95 . ?
C3 C4 1.341(5) . ?
C4 H4 0.95 . ?
C4 C5 1.441(5) . ?
C5 H5 0.95 . ?
C5 C6 1.335(6) . ?
C6 H6 0.95 . ?
C6 C7 1.468(6) . ?
C7 C8 1.392(6) . ?
C7 C12 1.398(6) . ?
C8 H8 0.95 . ?
C8 C9 1.395(7) . ?
C9 H9 0.95 . ?
C9 C10 1.374(7) . ?
C10 H10 0.95 . ?
C10 C11 1.390(7) . ?
C11 H11 0.95 . ?
C11 C12 1.375(6) . ?
C12 H12 0.95 . ?
C13 C14 1.391(6) . ?
C13 C18 1.394(6) . ?
C14 H14 0.95 . ?
C14 C15 1.388(5) . ?
C15 H15 0.95 . ?
C15 C16 1.382(6) . ?
C16 C17 1.389(7) . ?
C16 C19 1.506(6) . ?
C17 H17 0.95 . ?
C17 C18 1.389(6) . ?
C18 H18 0.95 . ?
C19 H19A 0.98 . ?
C19 H19B 0.98 . ?
C19 H19C 0.98 . ?
C20 C21 1.380(7) . ?
C20 C25 1.392(7) . ?
C21 H21 0.95 . ?
C21 C22 1.378(7) . ?
C22 H22 0.95 . ?
C22 C23 1.379(7) . ?
C23 C24 1.395(7) . ?
C23 C26 1.511(5) . ?
C24 H24 0.95 . ?
C24 C25 1.386(7) . ?
C25 H25 0.95 . ?
C26 H26A 0.98 . ?
C26 H26B 0.98 . ?
C26 H26C 0.98 . ?

loop_
_geom_torsion_atom_site_label_1
_geom_torsion_atom_site_label_2
_geom_torsion_atom_site_label_3
_geom_torsion_atom_site_label_4
_geom_torsion
_geom_torsion_site_symmetry_1
_geom_torsion_site_symmetry_2
_geom_torsion_site_symmetry_3
_geom_torsion_site_symmetry_4
_geom_torsion_publ_flag
O1 C1 C2 N2 177.7(5) . . . . ?
O1 C1 C2 C3 -1.7(8) . . . . ?
N1 C1 C2 N2 -1.9(7) . . . . ?
N1 C1 C2 C3 178.7(4) . . . . ?
N1 C13 C14 C15 176.6(5) . . . . ?
N1 C13 C18 C17 -177.0(4) . . . . ?
N2 C2 C3 C4 -168.6(5) . . . . ?
N2 C20 C21 C22 173.4(5) . . . . ?
N2 C20 C25 C24 -173.2(4) . . . . ?
C1 N1 C13 C14 166.3(5) . . . . ?
C1 N1 C13 C18 -16.3(8) . . . . ?
C1 C2 C3 C4 10.8(8) . . . . ?
C2 N2 C20 C21 96.3(6) . . . . ?
C2 N2 C20 C25 -88.0(6) . . . . ?
C2 C3 C4 C5 179.3(5) . . . . ?
C3 C4 C5 C6 -173.5(5) . . . . ?
C4 C5 C6 C7 178.2(5) . . . . ?
C5 C6 C7 C8 -172.5(4) . . . . ?
C5 C6 C7 C12 7.7(7) . . . . ?
C6 C7 C8 C9 -179.9(4) . . . . ?
C6 C7 C12 C11 179.8(4) . . . . ?
C7 C8 C9 C10 0.4(7) . . . . ?
C8 C7 C12 C11 0.1(7) . . . . ?
C8 C9 C10 C11 -0.7(7) . . . . ?
C9 C10 C11 C12 0.6(7) . . . . ?
C10 C11 C12 C7 -0.4(7) . . . . ?
C12 C7 C8 C9 -0.1(7) . . . . ?
C13 N1 C1 O1 -4.5(9) . . . . ?
C13 N1 C1 C2 175.0(5) . . . . ?
C13 C14 C15 C16 0.1(7) . . . . ?
C14 C13 C18 C17 0.4(6) . . . . ?
C14 C15 C16 C17 1.3(7) . . . . ?
C14 C15 C16 C19 -178.8(5) . . . . ?
C15 C16 C17 C18 -1.9(7) . . . . ?
C16 C17 C18 C13 1.0(7) . . . . ?
C18 C13 C14 C15 -1.0(7) . . . . ?
C19 C16 C17 C18 178.2(4) . . . . ?
C20 N2 C2 C1 -175.5(5) . . . . ?
C20 N2 C2 C3 3.8(8) . . . . ?
C20 C21 C22 C23 0.2(8) . . . . ?
C21 C20 C25 C24 2.5(7) . . . . ?
C21 C22 C23 C24 1.6(7) . . . . ?
C21 C22 C23 C26 -177.6(5) . . . . ?
C22 C23 C24 C25 -1.5(7) . . . . ?
C23 C24 C25 C20 -0.6(8) . . . . ?
C25 C20 C21 C22 -2.3(7) . . . . ?
C26 C23 C24 C25 177.8(5) . . . . ?
